data_2207219
loop_
_publ_author_name
'Hiremath, Rupa'
'Sarjeant, Amy A.'
'Swift, Jennifer A.'

_publ_section_title
;
 Template-directed growth of <i>p</i>-bromoiodobenzene
;
_journal_coeditor_code FL6191
_journal_issue 11
_journal_name_full 'Acta Crystallographica Section E'
_journal_page_first o3822
_journal_page_last o3824
_journal_paper_doi 10.1107/S1600536805033234
_journal_volume 61
_journal_year 2005
_chemical_formula_iupac 'C6 H4 Br I'
_chemical_formula_moiety 'C6 H4 Br I'
_chemical_formula_sum 'C6 H4 Br I'
_chemical_formula_weight 282.90
_chemical_name_systematic
;
p-Bromoiodobenzene
;
_space_group_IT_number 14
_symmetry_cell_setting monoclinic
_symmetry_space_group_name_Hall '-P 2ybc'
_symmetry_space_group_name_H-M 'P 1 21/c 1'
_atom_sites_solution_hydrogens geom
_atom_sites_solution_primary direct
_atom_sites_solution_secondary difmap
_audit_creation_method SHELXL97
_cell_angle_alpha 90.00
_cell_angle_beta 97.301(11)
_cell_angle_gamma 90.00
_cell_formula_units_Z 2
_cell_length_a 4.1120(6)
_cell_length_b 5.7936(8)
_cell_length_c 14.931(2)
_cell_measurement_reflns_used 2165
_cell_measurement_temperature 110
_cell_measurement_theta_max 32.57
_cell_measurement_theta_min 2.76
_cell_volume 352.82(9)
_computing_cell_refinement 'CrysAlis RED (Oxford Diffraction, 2005)'
_computing_data_collection 'CrysAlis CCD (Oxford Diffraction, 2005)'
_computing_data_reduction 'CrysAlis RED'
_computing_molecular_graphics SHELXTL
_computing_publication_material SHELXTL
_computing_structure_refinement SHELXTL
_computing_structure_solution 'SHELXTL (Sheldrick, 2000)'
_diffrn_ambient_temperature 110
_diffrn_detector_area_resol_mean 15.9890
_diffrn_measured_fraction_theta_full 0.997
_diffrn_measured_fraction_theta_max 0.997
_diffrn_measurement_device Kappa
_diffrn_measurement_device_type 'Oxford Xcalibur3'
_diffrn_measurement_method \w
_diffrn_radiation_monochromator graphite
_diffrn_radiation_source 'Enhance (Mo) X-ray Source'
_diffrn_radiation_type 'Mo K\a'
_diffrn_radiation_wavelength 0.71073
_diffrn_reflns_av_R_equivalents 0.0234
_diffrn_reflns_av_sigmaI/netI 0.0190
_diffrn_reflns_limit_h_max 3
_diffrn_reflns_limit_h_min -5
_diffrn_reflns_limit_k_max 7
_diffrn_reflns_limit_k_min -7
_diffrn_reflns_limit_l_max 19
_diffrn_reflns_limit_l_min -18
_diffrn_reflns_number 2583
_diffrn_reflns_theta_full 28.25
_diffrn_reflns_theta_max 28.25
_diffrn_reflns_theta_min 4.47
_diffrn_standards_decay_% 0
_diffrn_standards_interval_count 0
_diffrn_standards_interval_time 0
_exptl_absorpt_coefficient_mu 10.09099
_exptl_absorpt_correction_T_max 0.65211
_exptl_absorpt_correction_T_min 0.18218
_exptl_absorpt_correction_type numerical
_exptl_absorpt_process_details '(CrysAlis RED; Oxford Diffraction, 2005; Clark & Reid, 1995)'
_exptl_crystal_colour colorless
_exptl_crystal_density_diffrn 2.663
_exptl_crystal_density_method 'not measured'
_exptl_crystal_description plate
_exptl_crystal_F_000 256
_exptl_crystal_size_max 0.20000
_exptl_crystal_size_mid 0.09765
_exptl_crystal_size_min 0.01928
_refine_diff_density_max 1.063
_refine_diff_density_min -0.665
_refine_ls_extinction_method none
_refine_ls_goodness_of_fit_ref 1.111
_refine_ls_hydrogen_treatment constr
_refine_ls_matrix_type full
_refine_ls_number_parameters 46
_refine_ls_number_reflns 882
_refine_ls_number_restraints 0
_refine_ls_restrained_S_all 1.111
_refine_ls_R_factor_all 0.0269
_refine_ls_R_factor_gt 0.0232
_refine_ls_shift/su_max 0.002
_refine_ls_shift/su_mean 0.000
_refine_ls_structure_factor_coef Fsqd
_refine_ls_weighting_details 'calc w = 1/[\s^2^(Fo^2^)+(0.0342P)^2^+0.3465P] where P = (Fo^2^+2Fc^2^)/3'
_refine_ls_weighting_scheme calc
_refine_ls_wR_factor_gt 0.0568
_refine_ls_wR_factor_ref 0.0590
_reflns_number_gt 772
_reflns_number_total 882
_reflns_threshold_expression I>2\s(I)
_cod_data_source_file fl6191.cif
_cod_data_source_block I
_cod_original_cell_volume 352.83(9)
_cod_original_sg_symbol_H-M 'P 21/c'
_cod_database_code 2207219
_cod_database_fobs_code 2207219

loop_
_symmetry_equiv_pos_as_xyz
'x, y, z'
'-x, y+1/2, -z+1/2'
'-x, -y, -z'
'x, -y-1/2, z-1/2'

loop_
_atom_site_label
_atom_site_fract_x
_atom_site_fract_y
_atom_site_fract_z
_atom_site_U_iso_or_equiv
_atom_site_adp_type
_atom_site_calc_flag
_atom_site_refinement_flags
_atom_site_occupancy
_atom_site_disorder_assembly
_atom_site_disorder_group
_atom_site_type_symbol
I1 0.1417(9) 0.3363(6) 0.3297(2) 0.0208(9) Uani d P 0.50 A 1 I
Br1 0.1468(14) 0.3334(8) 0.3316(4) 0.0221(15) Uani d P 0.50 A 2 Br
C1 0.3551(8) 0.1365(5) 0.4306(3) 0.0225(7) Uani d . 1 . . C
C2 0.5026(9) -0.0694(6) 0.4109(3) 0.0253(7) Uani d . 1 A . C
H2A 0.5016 -0.1164 0.3499 0.030 Uiso calc R 1 . . H
C3 0.6517(8) -0.2062(6) 0.4806(3) 0.0243(7) Uani d . 1 . . C
H3A 0.7572 -0.3461 0.4677 0.029 Uiso calc R 1 A . H

loop_
_atom_site_aniso_label
_atom_site_aniso_U_11
_atom_site_aniso_U_22
_atom_site_aniso_U_33
_atom_site_aniso_U_12
_atom_site_aniso_U_13
_atom_site_aniso_U_23
I1 0.0222(14) 0.0252(15) 0.0152(12) 0.0034(9) 0.0028(8) 0.0026(8)
Br1 0.021(2) 0.017(2) 0.027(2) -0.0040(13) -0.0031(13) 0.0019(13)
C1 0.0220(15) 0.0196(14) 0.0272(18) -0.0050(12) 0.0082(13) -0.0013(12)
C2 0.0305(17) 0.0228(15) 0.0242(17) -0.0048(13) 0.0096(14) -0.0079(13)
C3 0.0240(16) 0.0223(14) 0.0287(19) -0.0006(12) 0.0112(14) -0.0060(13)

loop_
_atom_type_symbol
_atom_type_description
_atom_type_scat_dispersion_real
_atom_type_scat_dispersion_imag
_atom_type_scat_source
C C 0.0033 0.0016 'International Tables Vol C Tables 4.2.6.8 and 6.1.1.4'
H H 0.0000 0.0000 'International Tables Vol C Tables 4.2.6.8 and 6.1.1.4'
Br Br -0.2901 2.4595 'International Tables Vol C Tables 4.2.6.8 and 6.1.1.4'
I I -0.4742 1.8119 'International Tables Vol C Tables 4.2.6.8 and 6.1.1.4'

loop_
_geom_angle_atom_site_label_1
_geom_angle_atom_site_label_2
_geom_angle_atom_site_label_3
_geom_angle_site_symmetry_1
_geom_angle_site_symmetry_3
_geom_angle
C2 C1 C3 . 3_656 121.0(3)
C2 C1 Br1 . . 119.8(3)
C3 C1 Br1 3_656 . 119.1(3)
C2 C1 I1 . . 119.7(3)
C3 C1 I1 3_656 . 119.2(3)
C1 C2 C3 . . 119.7(3)
C1 C2 H2A . . 120.2
C3 C2 H2A . . 120.2
C2 C3 C1 . 3_656 119.3(3)
C2 C3 H3A . . 120.4
C1 C3 H3A 3_656 . 120.4

loop_
_geom_bond_atom_site_label_1
_geom_bond_atom_site_label_2
_geom_bond_site_symmetry_2
_geom_bond_distance
I1 C1 . 2.012(6)
Br1 C1 . 1.975(7)
C1 C2 . 1.387(5)
C1 C3 3_656 1.390(5)
C2 C3 . 1.388(5)
C2 H2A . 0.9500
C3 C1 3_656 1.390(5)
C3 H3A . 0.9500

loop_
_geom_torsion_atom_site_label_1
_geom_torsion_atom_site_label_2
_geom_torsion_atom_site_label_3
_geom_torsion_atom_site_label_4
_geom_torsion_site_symmetry_1
_geom_torsion_site_symmetry_4
_geom_torsion
C3 C1 C2 C3 3_656 . -1.3(5)
Br1 C1 C2 C3 . . 179.3(3)
I1 C1 C2 C3 . . 179.6(3)
C1 C2 C3 C1 . 3_656 1.2(5)
